data_2215895
loop_
_publ_author_name
'Qingfang Cheng'
'Xingyou Xu'
'Changyong Zong'
'Huiling Feng'

_publ_section_title
;
 2-[1-(3-Aminophenyl)ethylidene]propanedinitrile
;
_journal_coeditor_code EZ2100
_journal_issue 11
_journal_name_full 'Acta Crystallographica Section E'
_journal_page_first o4316
_journal_page_last o4316
_journal_paper_doi 10.1107/S1600536807047423
_journal_volume 63
_journal_year 2007
_chemical_formula_iupac 'C11 H9 N3'
_chemical_formula_moiety 'C11 H9 N3'
_chemical_formula_sum 'C11 H9 N3'
_chemical_formula_weight 183.21
_chemical_name_systematic
;
2-[1-(3-Aminophenyl)ethylidene]propanedinitrile
;
_space_group_IT_number 14
_symmetry_cell_setting monoclinic
_symmetry_space_group_name_Hall '-P 2yn'
_symmetry_space_group_name_H-M 'P 1 21/n 1'
_atom_sites_solution_hydrogens geom
_atom_sites_solution_primary direct
_atom_sites_solution_secondary difmap
_audit_creation_method SHELXL-97
_cell_angle_alpha 90.00
_cell_angle_beta 99.961(2)
_cell_angle_gamma 90.00
_cell_formula_units_Z 4
_cell_length_a 7.4654(8)
_cell_length_b 13.7051(18)
_cell_length_c 9.5361(17)
_cell_measurement_reflns_used 1277
_cell_measurement_temperature 298(2)
_cell_measurement_theta_max 22.203
_cell_measurement_theta_min 2.455
_cell_volume 961.0(2)
_computing_cell_refinement 'SAINT (Bruker, 2000)'
_computing_data_collection 'SMART (Bruker, 2000)'
_computing_data_reduction 'SAINT (Bruker, 2000)'
_computing_molecular_graphics 'SHELXTL (Bruker, 2000) and DIAMOND (Brandenburg, 2004)'
_computing_publication_material 'SHELXTL (Bruker, 2000)'
_computing_structure_refinement 'SHELXL97 (Sheldrick, 1997)'
_computing_structure_solution 'SHELXS97 (Sheldrick, 1997)'
_diffrn_ambient_temperature 298(2)
_diffrn_measured_fraction_theta_full 0.999
_diffrn_measured_fraction_theta_max 0.999
_diffrn_measurement_device_type 'Bruker SMART CCD area-detector'
_diffrn_measurement_method '\f and \w'
_diffrn_radiation_monochromator graphite
_diffrn_radiation_source 'fine-focus sealed tube'
_diffrn_radiation_type MoK\a
_diffrn_radiation_wavelength 0.71073
_diffrn_reflns_av_R_equivalents 0.0527
_diffrn_reflns_av_sigmaI/netI 0.0659
_diffrn_reflns_limit_h_max 7
_diffrn_reflns_limit_h_min -8
_diffrn_reflns_limit_k_max 16
_diffrn_reflns_limit_k_min -12
_diffrn_reflns_limit_l_max 11
_diffrn_reflns_limit_l_min -11
_diffrn_reflns_number 4744
_diffrn_reflns_theta_full 25.01
_diffrn_reflns_theta_max 25.01
_diffrn_reflns_theta_min 2.63
_exptl_absorpt_coefficient_mu 0.079
_exptl_absorpt_correction_T_max 0.9913
_exptl_absorpt_correction_T_min 0.9689
_exptl_absorpt_correction_type multi-scan
_exptl_absorpt_process_details '(SADABS; Sheldrick, 1996)'
_exptl_crystal_colour colourless
_exptl_crystal_density_diffrn 1.266
_exptl_crystal_density_method 'not measured'
_exptl_crystal_description needle
_exptl_crystal_F_000 384
_exptl_crystal_size_max 0.40
_exptl_crystal_size_mid 0.35
_exptl_crystal_size_min 0.11
_refine_diff_density_max 0.160
_refine_diff_density_min -0.173
_refine_ls_extinction_method none
_refine_ls_goodness_of_fit_ref 1.003
_refine_ls_hydrogen_treatment constr
_refine_ls_matrix_type full
_refine_ls_number_parameters 127
_refine_ls_number_reflns 1687
_refine_ls_number_restraints 0
_refine_ls_restrained_S_all 1.003
_refine_ls_R_factor_all 0.1002
_refine_ls_R_factor_gt 0.0509
_refine_ls_shift/su_max 0.000
_refine_ls_shift/su_mean 0.000
_refine_ls_structure_factor_coef Fsqd
_refine_ls_weighting_details 'calc w=1/[\s^2^(Fo^2^)+(0.0469P)^2^] where P=(Fo^2^+2Fc^2^)/3'
_refine_ls_weighting_scheme calc
_refine_ls_wR_factor_gt 0.1087
_refine_ls_wR_factor_ref 0.1239
_reflns_number_gt 944
_reflns_number_total 1687
_reflns_threshold_expression I>2\s(I)
_cod_data_source_file ez2100.cif
_cod_data_source_block I
_cod_depositor_comments
;
The following automatic conversions were performed:
'_symmetry_cell_setting' value 'Monoclinic' changed to 'monoclinic'
according to '/home/saulius/struct/CIF-dictionaries/cif_core.dic'
dictionary named 'cif_core.dic' version 2.4.1 from 2010-06-29.

Automatic conversion script
Id: cif_fix_enum 1527 2010-12-29 10:47:43Z saulius 

The following automatic conversions were performed:

'_symmetry_cell_setting' value 'Monoclinic' changed to 'monoclinic'
according to /home/saulius/struct/CIF-dictionaries/cif_core.dic
dictionary named 'cif_core.dic' version 2.4.1 from 2010-06-29.

Automatic conversion script
Id: cif_fix_values 1715 2011-07-08 13:25:40Z adriana 
;
_cod_original_sg_symbol_H-M 'P 21/n'
_cod_database_code 2215895
_cod_database_fobs_code 2215895

loop_
_symmetry_equiv_pos_as_xyz
'x, y, z'
'-x+1/2, y+1/2, -z+1/2'
'-x, -y, -z'
'x-1/2, -y-1/2, z-1/2'

loop_
_atom_site_type_symbol
_atom_site_label
_atom_site_fract_x
_atom_site_fract_y
_atom_site_fract_z
_atom_site_U_iso_or_equiv
_atom_site_adp_type
_atom_site_calc_flag
_atom_site_refinement_flags
_atom_site_occupancy
N N1 0.2598(3) 0.98666(15) 0.4529(3) 0.0732(7) Uani d . 1
N N2 0.1402(3) 0.89557(17) 0.0215(3) 0.0784(7) Uani d . 1
N N3 0.2430(3) 0.53195(15) 0.7174(2) 0.0798(7) Uani d . 1
H H3A 0.2525 0.5189 0.8066 0.096 Uiso calc R 1
H H3B 0.2815 0.4908 0.6613 0.096 Uiso calc R 1
C C1 0.2043(3) 0.92393(18) 0.3799(3) 0.0536(7) Uani d . 1
C C2 0.1377(3) 0.84685(16) 0.2806(2) 0.0461(6) Uani d . 1
C C3 0.1375(3) 0.87283(17) 0.1360(3) 0.0553(7) Uani d . 1
C C4 0.0880(3) 0.75772(16) 0.3203(2) 0.0444(6) Uani d . 1
C C5 0.0877(3) 0.73249(16) 0.4696(2) 0.0435(6) Uani d . 1
C C6 0.1566(3) 0.64313(16) 0.5219(3) 0.0499(6) Uani d . 1
H H6 0.1970 0.5988 0.4604 0.060 Uiso calc R 1
C C7 0.1666(3) 0.61835(18) 0.6645(3) 0.0536(7) Uani d . 1
C C8 0.1040(3) 0.68524(19) 0.7545(3) 0.0577(7) Uani d . 1
H H8 0.1115 0.6709 0.8507 0.069 Uiso calc R 1
C C9 0.0308(3) 0.7728(2) 0.7010(3) 0.0592(7) Uani d . 1
H H9 -0.0139 0.8161 0.7616 0.071 Uiso calc R 1
C C10 0.0223(3) 0.79763(17) 0.5605(3) 0.0509(6) Uani d . 1
H H10 -0.0265 0.8573 0.5267 0.061 Uiso calc R 1
C C11 0.0328(3) 0.68186(16) 0.2086(3) 0.0583(7) Uani d . 1
H H11A 0.0460 0.7075 0.1172 0.088 Uiso calc R 1
H H11B -0.0918 0.6640 0.2073 0.088 Uiso calc R 1
H H11C 0.1088 0.6254 0.2294 0.088 Uiso calc R 1

loop_
_atom_site_aniso_label
_atom_site_aniso_U_11
_atom_site_aniso_U_22
_atom_site_aniso_U_33
_atom_site_aniso_U_12
_atom_site_aniso_U_13
_atom_site_aniso_U_23
N1 0.0955(18) 0.0534(14) 0.0705(17) -0.0135(13) 0.0140(14) -0.0121(13)
N2 0.1029(19) 0.0718(16) 0.0607(16) 0.0024(14) 0.0152(14) 0.0081(14)
N3 0.119(2) 0.0599(14) 0.0606(15) 0.0067(14) 0.0162(14) 0.0154(13)
C1 0.0626(18) 0.0447(15) 0.0532(16) 0.0020(13) 0.0090(13) 0.0022(14)
C2 0.0488(15) 0.0424(14) 0.0467(15) 0.0022(11) 0.0072(12) 0.0003(12)
C3 0.0638(17) 0.0450(15) 0.0570(17) -0.0001(12) 0.0107(14) 0.0013(14)
C4 0.0399(13) 0.0436(13) 0.0496(15) 0.0053(11) 0.0073(11) -0.0013(12)
C5 0.0424(14) 0.0403(13) 0.0476(15) -0.0037(11) 0.0074(11) -0.0027(12)
C6 0.0580(16) 0.0438(14) 0.0487(15) -0.0029(12) 0.0115(12) -0.0002(13)
C7 0.0541(16) 0.0506(15) 0.0548(17) -0.0081(13) 0.0062(13) 0.0078(15)
C8 0.0611(17) 0.0674(18) 0.0452(15) -0.0068(15) 0.0113(13) 0.0015(15)
C9 0.0524(16) 0.0719(19) 0.0561(18) -0.0034(14) 0.0175(13) -0.0129(15)
C10 0.0471(15) 0.0494(14) 0.0572(16) -0.0003(12) 0.0119(12) -0.0032(13)
C11 0.0678(17) 0.0506(15) 0.0560(17) -0.0070(13) 0.0089(13) -0.0077(13)

loop_
_atom_type_symbol
_atom_type_description
_atom_type_scat_dispersion_real
_atom_type_scat_dispersion_imag
_atom_type_scat_source
C C 0.0033 0.0016 'International Tables Vol C Tables 4.2.6.8 and 6.1.1.4'
H H 0.0000 0.0000 'International Tables Vol C Tables 4.2.6.8 and 6.1.1.4'
N N 0.0061 0.0033 'International Tables Vol C Tables 4.2.6.8 and 6.1.1.4'

loop_
_geom_angle_atom_site_label_1
_geom_angle_atom_site_label_2
_geom_angle_atom_site_label_3
_geom_angle
C7 N3 H3A 120.0
C7 N3 H3B 120.0
H3A N3 H3B 120.0
N1 C1 C2 176.8(3)
C4 C2 C3 122.9(2)
C4 C2 C1 123.8(2)
C3 C2 C1 113.2(2)
N2 C3 C2 178.2(3)
C2 C4 C5 122.2(2)
C2 C4 C11 119.0(2)
C5 C4 C11 118.8(2)
C6 C5 C10 119.4(2)
C6 C5 C4 119.7(2)
C10 C5 C4 120.9(2)
C5 C6 C7 121.4(2)
C5 C6 H6 119.3
C7 C6 H6 119.3
N3 C7 C8 120.3(2)
N3 C7 C6 121.2(2)
C8 C7 C6 118.4(2)
C9 C8 C7 119.9(2)
C9 C8 H8 120.0
C7 C8 H8 120.0
C10 C9 C8 121.7(2)
C10 C9 H9 119.2
C8 C9 H9 119.2
C9 C10 C5 119.2(2)
C9 C10 H10 120.4
C5 C10 H10 120.4
C4 C11 H11A 109.5
C4 C11 H11B 109.5
H11A C11 H11B 109.5
C4 C11 H11C 109.5
H11A C11 H11C 109.5
H11B C11 H11C 109.5

loop_
_geom_bond_atom_site_label_1
_geom_bond_atom_site_label_2
_geom_bond_distance
N1 C1 1.138(3)
N2 C3 1.139(3)
N3 C7 1.372(3)
N3 H3A 0.8600
N3 H3B 0.8600
C1 C2 1.448(3)
C2 C4 1.350(3)
C2 C3 1.424(3)
C4 C5 1.466(3)
C4 C11 1.494(3)
C5 C6 1.387(3)
C5 C10 1.391(3)
C6 C7 1.391(3)
C6 H6 0.9300
C7 C8 1.390(3)
C8 C9 1.379(3)
C8 H8 0.9300
C9 C10 1.373(3)
C9 H9 0.9300
C10 H10 0.9300
C11 H11A 0.9600
C11 H11B 0.9600
C11 H11C 0.9600

loop_
_geom_hbond_atom_site_label_D
_geom_hbond_atom_site_label_H
_geom_hbond_atom_site_label_A
_geom_hbond_site_symmetry_A
_geom_hbond_distance_DH
_geom_hbond_distance_HA
_geom_hbond_distance_DA
_geom_hbond_angle_DHA
N3 H3A N1 2_546 0.86 2.35 3.209(3) 173.1
N3 H3B N2 2_545 0.86 2.33 3.182(3) 170.3

loop_
_geom_torsion_atom_site_label_1
_geom_torsion_atom_site_label_2
_geom_torsion_atom_site_label_3
_geom_torsion_atom_site_label_4
_geom_torsion
C3 C2 C4 C5 -179.5(2)
C1 C2 C4 C5 3.5(3)
C3 C2 C4 C11 1.0(3)
C1 C2 C4 C11 -176.0(2)
C2 C4 C5 C6 -136.5(2)
C11 C4 C5 C6 43.0(3)
C2 C4 C5 C10 42.3(3)
C11 C4 C5 C10 -138.2(2)
C10 C5 C6 C7 -1.9(3)
C4 C5 C6 C7 177.0(2)
C5 C6 C7 N3 -176.7(2)
C5 C6 C7 C8 0.6(3)
N3 C7 C8 C9 178.6(2)
C6 C7 C8 C9 1.3(4)
C7 C8 C9 C10 -1.9(4)
C8 C9 C10 C5 0.6(4)
C6 C5 C10 C9 1.3(3)
C4 C5 C10 C9 -177.5(2)

loop_
_cod_related_entry_id
_cod_related_entry_database
_cod_related_entry_code
1 ChemSpider 216522
